data_4004019
loop_
_publ_author_name
'Li, Xiaotong'
'Traor\'e, Boubacar'
'Kepenekian, Mika\"el'
'Li, Linda'
'Stoumpos, Constantinos C.'
'Guo, Peijun'
'Even, Jacky'
'Katan, Claudine'
'Kanatzidis, Mercouri G.'

_publ_section_title
;
 Bismuth/Silver-Based Two-Dimensional Iodide Double and One-Dimensional Bi
 Perovskites: Interplay between Structural and Electronic Dimensions
;
_journal_name_full 'Chemistry of Materials'
_journal_paper_doi 10.1021/acs.chemmater.1c01952
_journal_year 2021
_chemical_formula_sum 'C6 H10 Bi I5 N2'
_chemical_formula_weight 953.7
_space_group_IT_number 4
_space_group_name_Hall 'P 2yb'
_space_group_name_H-M_alt 'P 1 21 1'
_symmetry_cell_setting monoclinic
_symmetry_Int_Tables_number 4
_symmetry_space_group_name_Hall 'P 2yb'
_symmetry_space_group_name_H-M 'P 1 21 1'
_cell_angle_alpha 90
_cell_angle_beta 90.29(3)
_cell_angle_gamma 90
_cell_formula_units_Z 4
_cell_length_a 10.930(2)
_cell_length_b 9.0996(18)
_cell_length_c 17.651(4)
_cell_measurement_reflns_used 9615
_cell_measurement_temperature 293
_cell_measurement_theta_max 29.49
_cell_measurement_theta_min 1.78
_cell_volume 1755.5(6)
_computing_cell_refinement 'STOE X-AREA'
_computing_data_collection 'STOE X-AREA'
_computing_data_reduction 'STOE X-RED'
_computing_structure_refinement JANA2006
_computing_structure_solution JANA2006
_diffrn_ambient_temperature 293
_diffrn_detector 'image plate (34 cm diameter)'
_diffrn_detector_area_resol_mean 6.67
_diffrn_measured_fraction_theta_full 0.99
_diffrn_measured_fraction_theta_max 0.99
_diffrn_measurement_device 'four-circle diffractometer'
_diffrn_measurement_device_type 'IPDS Stoe'
_diffrn_measurement_method 'rotation method'
_diffrn_radiation_monochromator graphite
_diffrn_radiation_probe x-ray
_diffrn_radiation_source 'X-ray tube'
_diffrn_radiation_type 'Mo K\a'
_diffrn_radiation_wavelength 0.71073
_diffrn_reflns_av_R_equivalents 0.1478
_diffrn_reflns_av_unetI/netI 0.0387
_diffrn_reflns_limit_h_max 14
_diffrn_reflns_limit_h_min -13
_diffrn_reflns_limit_k_max 12
_diffrn_reflns_limit_k_min -12
_diffrn_reflns_limit_l_max 24
_diffrn_reflns_limit_l_min -24
_diffrn_reflns_number 17012
_diffrn_reflns_theta_full 29.21
_diffrn_reflns_theta_max 29.21
_diffrn_reflns_theta_min 1.86
_diffrn_source 'sealed X-ray tube, 12 x 0.4 mm long-fine focus'
_diffrn_source_current 40
_diffrn_source_power 2.00
_diffrn_source_voltage 50
_exptl_absorpt_coefficient_mu 18.656
_exptl_absorpt_correction_T_max 0.5377
_exptl_absorpt_correction_T_min 0.0203
_exptl_absorpt_correction_type numerical
_exptl_absorpt_process_details X-SHAPE
_exptl_crystal_colour red
_exptl_crystal_density_diffrn 3.6084
_exptl_crystal_description needle
_exptl_crystal_F_000 1632
_exptl_crystal_size_max 2.2533
_exptl_crystal_size_mid 0.0196
_exptl_crystal_size_min 0.01785
_refine_diff_density_max 3.68
_refine_diff_density_min -3.45
_refine_ls_abs_structure_details '  2949 of Friedel pairs used in the refinement'
_refine_ls_abs_structure_Flack 0.48(3)
_refine_ls_extinction_method none
_refine_ls_goodness_of_fit_gt 5.07
_refine_ls_goodness_of_fit_ref 4.57
_refine_ls_hydrogen_treatment constr
_refine_ls_number_constraints 95
_refine_ls_number_parameters 160
_refine_ls_number_reflns 6330
_refine_ls_number_restraints 35
_refine_ls_R_factor_all 0.1084
_refine_ls_R_factor_gt 0.0930
_refine_ls_shift/su_max 0.0198
_refine_ls_shift/su_mean 0.0011
_refine_ls_structure_factor_coef F
_refine_ls_weighting_details w=1/(\s^2^(F)+0.0001F^2^)
_refine_ls_weighting_scheme sigma
_refine_ls_wR_factor_gt 0.1017
_refine_ls_wR_factor_ref 0.1022
_reflns_number_gt 5128
_reflns_number_total 6330
_reflns_threshold_expression I>2\s(I)
_cod_data_source_file cm1c01952_si_003.cif
_cod_data_source_block I
_cod_depositor_comments
;
The following automatic conversions were performed:

data item '_diffrn_radiation_probe' value 'X-ray' was changed to
'x-ray' in accordance with the
/home/data/users/saulius/crontab/automatic-downloads/rss-feeds/ACS/lib/dictionaries/cif_core.dic
dictionary named 'cif_core.dic' version 2.4.2 last updated on
2011-04-26.

Automatic conversion script
Id: cif_fix_values 7556 2019-12-06 15:28:31Z antanas 
;
_cod_original_formula_sum 'C6 H10 Bi1 I5 N2'
_cod_database_code 4004019

loop_
_space_group_symop_id
_space_group_symop_operation_xyz
1 x,y,z
2 -x,y+1/2,-z

loop_
_atom_site_label
_atom_site_type_symbol
_atom_site_fract_x
_atom_site_fract_y
_atom_site_fract_z
_atom_site_adp_type
_atom_site_U_iso_or_equiv
_atom_site_site_symmetry_multiplicity
_atom_site_occupancy
_atom_site_calc_flag
_atom_site_refinement_flags
_atom_site_disorder_assembly
_atom_site_disorder_group
Bi1 Bi 0.32984(9) 0.93408(16) 0.41955(5) Uani 0.0386(3) 2 1 d . . .
I1 I 0.1814(4) 0.6859(3) 0.3556(3) Uani 0.0666(14) 2 1 d . . .
I2 I 0.51972(19) 0.9167(4) 0.29325(12) Uani 0.0866(11) 2 1 d . . .
I3 I 0.1821(4) 1.1676(3) 0.3533(3) Uani 0.0801(16) 2 1 d . . .
I4 I 0.4996(9) 1.1848(4) 0.4993(5) Uani 0.0816(8) 2 1 d . . .
Bi2 Bi 0.19376(9) 0.92913(17) -0.05122(6) Uani 0.0510(3) 2 1 d . . .
I5 I 0.0668(2) 0.9274(4) -0.21038(11) Uani 0.0837(9) 2 1 d . . .
I6 I 0.3606(4) 0.6910(3) -0.0898(3) Uani 0.0823(17) 2 1 d . . .
I7 I 0.3567(5) 1.1726(3) -0.0977(4) Uani 0.107(2) 2 1 d . . .
I8 I 0.2829(4) 0.9104(4) 0.11151(16) Uani 0.1344(18) 2 1 d . . .
I9 I 0.0007(9) 0.6799(4) -0.0005(6) Uani 0.1237(13) 2 1 d . . .
I10 I 0.1673(3) 0.9204(4) 0.56305(15) Uani 0.1103(13) 2 1 d . . .
C8 C 0.40028(3) 1.47536(2) 0.223096(16) Uiso 0.147(8) 2 1 d . . .
C2 C 0.86683(2) 0.91365(2) 0.312612(13) Uiso 0.154(9) 2 1 d . . .
C3 C 0.89332(3) 1.03313(3) 0.352882(19) Uiso 0.154(9) 2 1 d . . .
C9 C 0.35219(7) 1.58925(3) 0.18630(3) Uiso 0.147(8) 2 1 d . . .
N4 N 0.27843(6) 1.56689(3) 0.12725(3) Uiso 0.147(8) 2 1 d . . .
C6 C 0.81506(9) 0.79843(4) 0.345944(19) Uiso 0.154(9) 2 1 d . . .
C12 C 0.37264(5) 1.33910(3) 0.20182(3) Uiso 0.147(8) 2 1 d . . .
C11 C 0.29858(8) 1.31672(3) 0.14292(4) Uiso 0.147(8) 2 1 d . . .
C5 C 0.78991(7) 0.80263(4) 0.41956(3) Uiso 0.154(9) 2 1 d . . .
C4 C 0.81572(10) 0.92245(7) 0.459726(16) Uiso 0.154(9) 2 1 d . . .
C10 C 0.25179(5) 1.43062(6) 0.10548(2) Uiso 0.147(8) 2 1 d . . .
N2 N 0.86678(9) 1.03800(4) 0.42630(2) Uiso 0.154(9) 2 1 d . . .
C1 C 0.898183(17) 0.90744(2) 0.230040(10) Uiso 0.154(9) 2 1 d . . .
N3 N 0.57356(2) 1.373095(18) 0.294114(10) Uiso 0.147(8) 2 1 d . . .
C7 C 0.487104(18) 1.50060(2) 0.287887(11) Uiso 0.147(8) 2 1 d . . .
N1 N 0.893669(18) 1.059398(18) 0.197220(12) Uiso 0.154(9) 2 1 d . . .
H1c3 H 0.931588 1.115841 0.32896 Uiso 0.1846 2 1 d . . .
H1c9 H 0.37072 1.687599 0.20235 Uiso 0.1761 2 1 d . . .
H1n4 H 0.247601 1.6414 0.102877 Uiso 0.1761 2 1 d . . .
H1c6 H 0.795843 0.712234 0.316869 Uiso 0.1846 2 1 d . . .
H1c12 H 0.406139 1.256883 0.22897 Uiso 0.1761 2 1 d . . .
H1c11 H 0.278893 1.218356 0.127423 Uiso 0.1761 2 1 d . . .
H1c5 H 0.753121 0.719182 0.443704 Uiso 0.1846 2 1 d . . .
H1c4 H 0.797491 0.925516 0.512851 Uiso 0.1846 2 1 d . . .
H1c10 H 0.198802 1.414477 0.062747 Uiso 0.1761 2 1 d . . .
H1n2 H 0.882828 1.116778 0.452445 Uiso 0.1846 2 1 d . . .
H1c1 H 0.840334 0.845839 0.204041 Uiso 0.1846 2 1 d . . .
H2c1 H 0.978985 0.867802 0.224197 Uiso 0.1846 2 1 d . . .
H1n3 H 0.626157 1.389672 0.330272 Uiso 0.1761 2 1 d . . .
H2n3 H 0.532555 1.293574 0.304198 Uiso 0.1761 2 1 d . . .
H3n3 H 0.612103 1.36208 0.251485 Uiso 0.1761 2 1 d . . .
H1c7 H 0.441737 1.509827 0.334074 Uiso 0.1761 2 1 d . . .
H2c7 H 0.532704 1.589113 0.279178 Uiso 0.1761 2 1 d . . .
H1n1 H 0.818374 1.0904 0.196568 Uiso 0.1846 2 1 d . . .
H2n1 H 0.9381 1.118177 0.224821 Uiso 0.1846 2 1 d . . .
H3n1 H 0.921914 1.057751 0.151233 Uiso 0.1846 2 1 d . . .

loop_
_atom_site_aniso_label
_atom_site_aniso_type_symbol
_atom_site_aniso_U_11
_atom_site_aniso_U_22
_atom_site_aniso_U_33
_atom_site_aniso_U_12
_atom_site_aniso_U_13
_atom_site_aniso_U_23
Bi1 Bi 0.0410(5) 0.0449(5) 0.0299(5) -0.0003(15) -0.0065(4) 0.0010(14)
I1 I 0.058(2) 0.084(3) 0.057(2) -0.023(2) -0.0062(19) -0.012(2)
I2 I 0.0485(11) 0.172(3) 0.0397(10) -0.027(3) 0.0080(9) -0.029(3)
I3 I 0.056(2) 0.093(3) 0.091(3) 0.030(2) -0.014(2) 0.027(3)
I4 I 0.1063(17) 0.0647(13) 0.0735(14) -0.0265(13) -0.0436(12) -0.0043(11)
Bi2 Bi 0.0404(5) 0.0753(7) 0.0373(5) -0.0011(19) 0.0009(4) 0.0014(18)
I5 I 0.0966(16) 0.123(2) 0.0315(10) 0.000(5) -0.0131(10) -0.002(4)
I6 I 0.0454(19) 0.088(3) 0.114(4) 0.014(2) 0.002(2) 0.035(2)
I7 I 0.100(4) 0.090(3) 0.131(5) -0.035(3) 0.023(3) 0.020(3)
I8 I 0.164(3) 0.183(4) 0.0560(15) 0.054(5) -0.0629(16) -0.007(3)
I9 I 0.0784(16) 0.187(3) 0.105(2) -0.0587(18) -0.0168(14) 0.074(2)
I10 I 0.124(2) 0.146(3) 0.0620(15) -0.035(5) 0.0536(15) -0.011(4)

loop_
_atom_type_symbol
_atom_type_scat_dispersion_real
_atom_type_scat_dispersion_imag
_atom_type_scat_source
C 0.0034 0.0017 'International Tables Vol C tables 4.2.6.8 and 6.1.1.1'
H 0.0000 0.0000 'International Tables Vol C tables 4.2.6.8 and 6.1.1.1'
Bi -4.1314 10.6507 'International Tables Vol C tables 4.2.6.8 and 6.1.1.1'
I -0.4384 1.8381 'International Tables Vol C tables 4.2.6.8 and 6.1.1.1'
N 0.0066 0.0034 'International Tables Vol C tables 4.2.6.8 and 6.1.1.1'

loop_
_exptl_crystal_face_index_h
_exptl_crystal_face_index_k
_exptl_crystal_face_index_l
_exptl_crystal_face_perp_dist
? ? ? ?

loop_
_geom_angle_atom_site_label_1
_geom_angle_atom_site_label_2
_geom_angle_atom_site_label_3
_geom_angle_site_symmetry_1
_geom_angle_site_symmetry_2
_geom_angle_site_symmetry_3
_geom_angle
_geom_angle_publ_flag
I1 Bi1 I2 . . . 93.13(11) ?
I1 Bi1 I3 . . . 95.78(11) ?
I1 Bi1 I4 . . . 175.31(15) ?
I1 Bi1 I4 . . 2_646 87.04(15) ?
I1 Bi1 I10 . . . 88.05(11) ?
I2 Bi1 I3 . . . 97.03(12) ?
I2 Bi1 I4 . . . 87.94(17) ?
I2 Bi1 I4 . . 2_646 84.01(17) ?
I2 Bi1 I10 . . . 170.54(9) ?
I3 Bi1 I4 . . . 88.61(15) ?
I3 Bi1 I4 . . 2_646 176.91(16) ?
I3 Bi1 I10 . . . 92.18(12) ?
I4 Bi1 I4 . . 2_646 88.52(18) ?
I4 Bi1 I10 . . . 90.16(17) ?
I4 Bi1 I10 2_646 . . 86.67(18) ?
Bi1 I1 N2 . . 2_646 88.04(11) ?
Bi1 I2 N3 . . . 92.40(8) ?
Bi1 I3 N2 . . 1_455 97.89(11) ?
Bi1 I4 Bi1 . . 2_656 179.5(3) ?
Bi1 I4 N3 . . . 91.5(2) ?
Bi1 I4 N3 2_656 . . 89.00(15) ?
I5 Bi2 I6 . . . 93.53(12) ?
I5 Bi2 I7 . . . 91.13(14) ?
I5 Bi2 I8 . . . 171.66(10) ?
I5 Bi2 I9 . . . 87.6(2) ?
I5 Bi2 I9 . . 2_555 88.2(2) ?
I6 Bi2 I7 . . . 96.51(12) ?
I6 Bi2 I8 . . . 88.93(13) ?
I6 Bi2 I9 . . . 87.32(16) ?
I6 Bi2 I9 . . 2_555 176.06(18) ?
I7 Bi2 I8 . . . 96.52(15) ?
I7 Bi2 I9 . . . 176.04(17) ?
I7 Bi2 I9 . . 2_555 87.01(17) ?
I8 Bi2 I9 . . . 84.6(2) ?
I8 Bi2 I9 . . 2_555 88.9(2) ?
I9 Bi2 I9 . . 2_555 89.20(19) ?
Bi2 I5 N1 . . 2_645 83.54(8) ?
Bi2 I6 N4 . . 1_545 81.14(11) ?
Bi2 I6 N3 . . 2_645 91.04(10) ?
Bi2 I6 N1 . . 2_645 83.51(10) ?
N4 I6 N3 1_545 . 2_645 171.56(9) ?
N4 I6 N1 1_545 . 2_645 103.33(10) ?
N3 I6 N1 2_645 . 2_645 78.75(10) ?
Bi2 I7 N4 . . 2_645 116.27(11) ?
Bi2 I8 N4 . . 1_545 97.74(10) ?
Bi2 I9 Bi2 . . 2_545 179.8(4) ?
Bi2 I9 N4 . . 1_545 80.7(2) ?
Bi2 I9 N1 . . 2_645 75.4(2) ?
Bi2 I9 N4 2_545 . 1_545 99.2(2) ?
Bi2 I9 N1 2_545 . 2_645 104.73(19) ?
N4 I9 N1 1_545 . 2_645 102.2(2) ?
Bi1 I10 N2 . . 1_455 88.28(7) ?
Bi1 I10 N2 . . 2_646 98.34(9) ?
Bi1 I10 N3 . . 2_646 96.77(9) ?
N2 I10 N2 1_455 . 2_646 101.58(8) ?
N2 I10 N3 1_455 . 2_646 170.20(10) ?
N2 I10 N3 2_646 . 2_646 86.05(7) ?
C9 C8 C12 . . . 120.00(4) ?
C9 C8 C7 . . . 120.00(3) ?
C12 C8 C7 . . . 120.00(3) ?
C3 C2 C6 . . . 119.99(3) ?
C3 C2 C1 . . . 119.99(2) ?
C6 C2 C1 . . . 119.99(3) ?
C2 C3 N2 . . . 120.00(4) ?
C2 C3 H1c3 . . . 120 ?
N2 C3 H1c3 . . . 120 ?
C8 C9 N4 . . . 120.00(3) ?
C8 C9 H1c9 . . . 120 ?
N4 C9 H1c9 . . . 120 ?
I6 N4 I7 1_565 . 2_655 66.56(11) ?
I6 N4 I8 1_565 . 1_565 68.85(7) ?
I6 N4 I9 1_565 . 1_565 64.00(17) ?
I6 N4 C9 1_565 . . 123.74(7) ?
I6 N4 C10 1_565 . . 92.03(5) ?
I6 N4 H1n4 1_565 . . 53.78 ?
I7 N4 I8 2_655 . 1_565 75.04(9) ?
I7 N4 I9 2_655 . 1_565 127.75(16) ?
I7 N4 C9 2_655 . . 58.83(10) ?
I7 N4 C10 2_655 . . 112.95(7) ?
I7 N4 H1n4 2_655 . . 97.33 ?
I8 N4 I9 1_565 . 1_565 72.52(10) ?
I8 N4 C9 1_565 . . 84.68(6) ?
I8 N4 C10 1_565 . . 155.02(7) ?
I8 N4 H1n4 1_565 . . 35.54 ?
I9 N4 C9 1_565 . . 151.33(11) ?
I9 N4 C10 1_565 . . 84.86(8) ?
I9 N4 H1n4 1_565 . . 38.02 ?
C9 N4 C10 . . . 120.00(4) ?
C9 N4 H1n4 . . . 120 ?
C10 N4 H1n4 . . . 120 ?
C2 C6 C5 . . . 120.00(4) ?
C2 C6 H1c6 . . . 120 ?
C5 C6 H1c6 . . . 120 ?
C8 C12 C11 . . . 120.00(3) ?
C8 C12 H1c12 . . . 120 ?
C11 C12 H1c12 . . . 120 ?
C12 C11 C10 . . . 120.00(4) ?
C12 C11 H1c11 . . . 120 ?
C10 C11 H1c11 . . . 120 ?
C6 C5 C4 . . . 120.00(5) ?
C6 C5 H1c5 . . . 120 ?
C4 C5 H1c5 . . . 120 ?
C5 C4 N2 . . . 120.00(4) ?
C5 C4 H1c4 . . . 120 ?
N2 C4 H1c4 . . . 120 ?
N4 C10 C11 . . . 120.00(5) ?
N4 C10 H1c10 . . . 120 ?
C11 C10 H1c10 . . . 120 ?
I1 N2 I3 2_656 . 1_655 109.28(10) ?
I1 N2 I10 2_656 . 1_655 69.48(7) ?
I1 N2 I10 2_656 . 2_656 67.11(6) ?
I1 N2 C3 2_656 . . 162.19(5) ?
I1 N2 C4 2_656 . . 77.73(5) ?
I1 N2 H1n2 2_656 . . 42.31 ?
I3 N2 I10 1_655 . 1_655 64.80(9) ?
I3 N2 I10 1_655 . 2_656 79.06(7) ?
I3 N2 C3 1_655 . . 59.13(9) ?
I3 N2 C4 1_655 . . 139.92(8) ?
I3 N2 H1n2 1_655 . . 75.4 ?
I10 N2 I10 1_655 . 2_656 107.74(7) ?
I10 N2 C3 1_655 . . 112.17(7) ?
I10 N2 C4 1_655 . . 82.67(7) ?
I10 N2 H1n2 1_655 . . 75.54 ?
I10 N2 C3 2_656 . . 96.26(5) ?
I10 N2 C4 2_656 . . 135.75(7) ?
I10 N2 H1n2 2_656 . . 34.37 ?
C3 N2 C4 . . . 120.00(4) ?
C3 N2 H1n2 . . . 120 ?
C4 N2 H1n2 . . . 120 ?
C2 C1 N1 . . . 109.470(18) ?
C2 C1 H1c1 . . . 109.47 ?
C2 C1 H2c1 . . . 109.47 ?
N1 C1 H1c1 . . . 109.47 ?
N1 C1 H2c1 . . . 109.47 ?
H1c1 C1 H2c1 . . . 109.47 ?
I2 N3 I4 . . . 63.91(8) ?
I2 N3 I6 . . 2_655 67.41(6) ?
I2 N3 I10 . . 2_656 102.61(6) ?
I2 N3 C7 . . . 132.63(3) ?
I2 N3 H1n3 . . . 105.46 ?
I2 N3 H2n3 . . . 26.47 ?
I2 N3 H3n3 . . . 87.21 ?
I4 N3 I6 . . 2_655 130.99(8) ?
I4 N3 I10 . . 2_656 67.10(14) ?
I4 N3 C7 . . . 105.16(11) ?
I4 N3 H1n3 . . . 63.64 ?
I4 N3 H2n3 . . . 50.67 ?
I4 N3 H3n3 . . . 144.7 ?
I6 N3 I10 2_655 . 2_656 120.17(8) ?
I6 N3 C7 2_655 . . 111.54(6) ?
I6 N3 H1n3 2_655 . . 127.33 ?
I6 N3 H2n3 2_655 . . 86.31 ?
I6 N3 H3n3 2_655 . . 24.6 ?
I10 N3 C7 2_656 . . 115.30(6) ?
I10 N3 H1n3 2_656 . . 7.19 ?
I10 N3 H2n3 2_656 . . 109.93 ?
I10 N3 H3n3 2_656 . . 102.93 ?
C7 N3 H1n3 . . . 109.47 ?
C7 N3 H2n3 . . . 109.47 ?
C7 N3 H3n3 . . . 109.47 ?
H1n3 N3 H2n3 . . . 109.47 ?
H1n3 N3 H3n3 . . . 109.47 ?
H2n3 N3 H3n3 . . . 109.47 ?
C8 C7 N3 . . . 109.47(2) ?
C8 C7 H1c7 . . . 109.47 ?
C8 C7 H2c7 . . . 109.47 ?
N3 C7 H1c7 . . . 109.47 ?
N3 C7 H2c7 . . . 109.47 ?
H1c7 C7 H2c7 . . . 109.47 ?
I5 N1 I6 2_655 . 2_655 78.63(6) ?
I5 N1 I9 2_655 . 2_655 74.92(8) ?
I5 N1 C1 2_655 . . 151.85(4) ?
I5 N1 H1n1 2_655 . . 78.49 ?
I5 N1 H2n1 2_655 . . 44.15 ?
I5 N1 H3n1 2_655 . . 92.02 ?
I6 N1 I9 2_655 . 2_655 70.06(17) ?
I6 N1 C1 2_655 . . 122.63(5) ?
I6 N1 H1n1 2_655 . . 31.66 ?
I6 N1 H2n1 2_655 . . 121.53 ?
I6 N1 H3n1 2_655 . . 77.82 ?
I9 N1 C1 2_655 . . 127.25(8) ?
I9 N1 H1n1 2_655 . . 100.65 ?
I9 N1 H2n1 2_655 . . 99.33 ?
I9 N1 H3n1 2_655 . . 17.8 ?
C1 N1 H1n1 . . . 109.47 ?
C1 N1 H2n1 . . . 109.47 ?
C1 N1 H3n1 . . . 109.47 ?
H1n1 N1 H2n1 . . . 109.47 ?
H1n1 N1 H3n1 . . . 109.47 ?
H2n1 N1 H3n1 . . . 109.47 ?

loop_
_geom_bond_atom_site_label_1
_geom_bond_atom_site_label_2
_geom_bond_site_symmetry_1
_geom_bond_site_symmetry_2
_geom_bond_distance
_geom_bond_publ_flag
Bi1 I1 . . 2.998(4) ?
Bi1 I2 . . 3.057(3) ?
Bi1 I3 . . 2.910(4) ?
Bi1 I4 . . 3.256(7) ?
Bi1 I4 . 2_646 3.263(7) ?
Bi1 I10 . . 3.104(3) ?
I1 N2 . 2_646 4.114(5) ?
I2 N3 . . 4.195(4) ?
I3 N2 . 1_455 3.869(5) ?
I4 N3 . . 4.090(8) ?
Bi2 I5 . . 3.127(3) ?
Bi2 I6 . . 2.915(4) ?
Bi2 I7 . . 2.961(5) ?
Bi2 I8 . . 3.033(3) ?
Bi2 I9 . . 3.228(8) ?
Bi2 I9 . 2_555 3.252(8) ?
I5 N1 . 2_645 3.384(4) ?
I6 N4 . 1_545 4.099(5) ?
I6 N3 . 2_645 4.036(5) ?
I6 N1 . 2_645 3.564(5) ?
I7 N4 . 2_645 4.137(6) ?
I8 N4 . 1_545 3.139(4) ?
I9 N4 . 1_545 3.909(10) ?
I9 N1 . 2_645 3.826(11) ?
I10 N2 . 1_455 4.205(4) ?
I10 N2 . 2_646 3.505(4) ?
I10 N3 . 2_646 3.807(3) ?
C8 C9 . . 1.3300(6) ?
C8 C12 . . 1.3299(6) ?
C8 C7 . . 1.5000(8) ?
C2 C3 . . 1.3300(6) ?
C2 C6 . . 1.3300(7) ?
C2 C1 . . 1.4999(7) ?
C3 N2 . . 1.3300(8) ?
C3 H1c3 . . 0.96 ?
C9 N4 . . 1.3300(11) ?
C9 H1c9 . . 0.96 ?
N4 C10 . . 1.3300(8) ?
N4 H1n4 . . 0.87 ?
C6 C5 . . 1.3301(9) ?
C6 H1c6 . . 0.96 ?
C12 C11 . . 1.3301(11) ?
C12 H1c12 . . 0.96 ?
C11 C10 . . 1.3300(8) ?
C11 H1c11 . . 0.96 ?
C5 C4 . . 1.3300(8) ?
C5 H1c5 . . 0.96 ?
C4 N2 . . 1.3299(10) ?
C4 H1c4 . . 0.96 ?
C10 H1c10 . . 0.96 ?
N2 H1n2 . . 0.87 ?
C1 N1 . . 1.4999(6) ?
C1 H1c1 . . 0.96 ?
C1 H2c1 . . 0.96 ?
N3 C7 . . 1.5000(5) ?
N3 H1n3 . . 0.87 ?
N3 H2n3 . . 0.87 ?
N3 H3n3 . . 0.87 ?
C7 H1c7 . . 0.96 ?
C7 H2c7 . . 0.96 ?
N1 H1n1 . . 0.87 ?
N1 H2n1 . . 0.87 ?
N1 H3n1 . . 0.87 ?

loop_
_geom_hbond_atom_site_label_D
_geom_hbond_atom_site_label_H
_geom_hbond_atom_site_label_A
_geom_hbond_site_symmetry_D
_geom_hbond_site_symmetry_H
_geom_hbond_site_symmetry_A
_geom_hbond_distance_DH
_geom_hbond_distance_HA
_geom_hbond_distance_DA
_geom_hbond_angle_DHA
_geom_hbond_publ_flag
C3 H1c3 N1 . . . 0.96 2.42 2.7579(13) 100.59 ?
N4 H1n4 I8 . . 1_565 0.87 2.48 3.139(4) 132.71 ?
C12 H1c12 N3 . . . 0.96 2.40 2.7452(14) 100.58 ?
N1 H2n1 C3 . . . 0.87 2.44 2.7579(13) 102.10 ?

loop_
_geom_torsion_atom_site_label_1
_geom_torsion_atom_site_label_2
_geom_torsion_atom_site_label_3
_geom_torsion_atom_site_label_4
_geom_torsion_site_symmetry_1
_geom_torsion_site_symmetry_2
_geom_torsion_site_symmetry_3
_geom_torsion_site_symmetry_4
_geom_torsion
_geom_torsion_publ_flag
? ? ? ? ? ? ? ? ? ?

loop_
_restr_angle_atom_site_label_1
_restr_angle_site_symmetry_1
_restr_angle_atom_site_label_2
_restr_angle_site_symmetry_2
_restr_angle_atom_site_label_3
_restr_angle_site_symmetry_3
_restr_angle_target
_restr_angle_target_weight_param
N1 . C1 . C2 . 109.47 0.01
N3 . C7 . C8 . 109.47 0.01
C1 . C2 . C3 . 120 0.01
C1 . C2 . C6 . 120 0.01
C7 . C8 . C9 . 120 0.01
C7 . C8 . C12 . 120 0.01
C2 . C3 . N2 . 120 0.01
C3 . N2 . C4 . 120 0.01
N2 . C4 . C5 . 120 0.01
C4 . C5 . C6 . 120 0.01
C5 . C6 . C2 . 120 0.01
C6 . C2 . C3 . 120 0.01
C8 . C9 . N4 . 120 0.01
C9 . N4 . C10 . 120 0.01
N4 . C10 . C11 . 120 0.01
C10 . C11 . C12 . 120 0.01
C11 . C12 . C8 . 120 0.01
C12 . C8 . C9 . 120 0.01

loop_
_restr_distance_atom_site_label_1
_restr_distance_site_symmetry_1
_restr_distance_atom_site_label_2
_restr_distance_site_symmetry_2
_restr_distance_target
_restr_distance_target_weight_param
N1 . C1 . 1.5 0.001
C1 . C2 . 1.5 0.001
N3 . C7 . 1.5 0.001
C7 . C8 . 1.5 0.001
C2 . C3 . 1.33 0.001
C3 . N2 . 1.33 0.001
N2 . C4 . 1.33 0.001
C4 . C5 . 1.33 0.001
C5 . C6 . 1.33 0.001
C6 . C2 . 1.33 0.001
C8 . C9 . 1.33 0.001
C9 . N4 . 1.33 0.001
N4 . C10 . 1.33 0.001
C10 . C11 . 1.33 0.001
C11 . C12 . 1.33 0.001
C12 . C8 . 1.33 0.001

loop_
_restr_equal_angle_atom_site_label_1
_restr_equal_angle_site_symmetry_1
_restr_equal_angle_atom_site_label_2
_restr_equal_angle_site_symmetry_2
_restr_equal_angle_atom_site_label_3
_restr_equal_angle_site_symmetry_3
_restr_equal_angle_class_class_id
_restr_equal_angle_class_target_weight_param
? ? ? ? ? ? ? ?

loop_
_restr_equal_distance_atom_site_label_1
_restr_equal_distance_site_symmetry_1
_restr_equal_distance_atom_site_label_2
_restr_equal_distance_site_symmetry_2
_restr_equal_distance_class_class_id
_restr_equal_distance_class_target_weight_param
? ? ? ? ? ?

loop_
_restr_equal_torsion_atom_site_label_1
_restr_equal_torsion_site_symmetry_1
_restr_equal_torsion_atom_site_label_2
_restr_equal_torsion_site_symmetry_2
_restr_equal_torsion_atom_site_label_3
_restr_equal_torsion_site_symmetry_3
_restr_equal_torsion_atom_site_label_4
_restr_equal_torsion_site_symmetry_4
_restr_equal_torsion_class_class_id
_restr_equal_torsion_class_target_weight_param
? ? ? ? ? ? ? ? ? ?

loop_
_restr_torsion_atom_site_label_1
_restr_torsion_site_symmetry_1
_restr_torsion_atom_site_label_2
_restr_torsion_site_symmetry_2
_restr_torsion_atom_site_label_3
_restr_torsion_site_symmetry_3
_restr_torsion_atom_site_label_4
_restr_torsion_site_symmetry_4
_restr_torsion_angle_target
_restr_torsion_weight_param
N1 . C1 . C2 . C3 . -30 0.01

loop_
_twin_individual_id
_twin_individual_mass_fraction_refined
_twin_individual_twin_matrix_11
_twin_individual_twin_matrix_12
_twin_individual_twin_matrix_13
_twin_individual_twin_matrix_21
_twin_individual_twin_matrix_22
_twin_individual_twin_matrix_23
_twin_individual_twin_matrix_31
_twin_individual_twin_matrix_32
_twin_individual_twin_matrix_33
1 0.52(3) 1 0 0 0 1 0 0 0 1
2 0.48(3) -1 0 0 0 -1 0 0 0 -1

loop_
_jana_atom_site_adp_c_label
_jana_atom_site_adp_c_type_symbol
_jana_atom_site_adp_c_111
_jana_atom_site_adp_c_112
_jana_atom_site_adp_c_113
_jana_atom_site_adp_c_122
_jana_atom_site_adp_c_123
_jana_atom_site_adp_c_133
_jana_atom_site_adp_c_222
_jana_atom_site_adp_c_223
_jana_atom_site_adp_c_233
_jana_atom_site_adp_c_333
? ? ? ? ? ? ? ? ? ? ? ?

loop_
_jana_atom_site_adp_d_label
_jana_atom_site_adp_d_type_symbol
_jana_atom_site_adp_d_1111
_jana_atom_site_adp_d_1112
_jana_atom_site_adp_d_1113
_jana_atom_site_adp_d_1122
_jana_atom_site_adp_d_1123
_jana_atom_site_adp_d_1133
_jana_atom_site_adp_d_1222
_jana_atom_site_adp_d_1223
_jana_atom_site_adp_d_1233
_jana_atom_site_adp_d_1333
_jana_atom_site_adp_d_2222
_jana_atom_site_adp_d_2223
_jana_atom_site_adp_d_2233
_jana_atom_site_adp_d_2333
_jana_atom_site_adp_d_3333
? ? ? ? ? ? ? ? ? ? ? ? ? ? ? ? ?

loop_
_jana_atom_site_adp_e_label
_jana_atom_site_adp_e_type_symbol
_jana_atom_site_adp_e_11111
_jana_atom_site_adp_e_11112
_jana_atom_site_adp_e_11113
_jana_atom_site_adp_e_11122
_jana_atom_site_adp_e_11123
_jana_atom_site_adp_e_11133
_jana_atom_site_adp_e_11222
_jana_atom_site_adp_e_11223
_jana_atom_site_adp_e_11233
_jana_atom_site_adp_e_11333
_jana_atom_site_adp_e_12222
_jana_atom_site_adp_e_12223
_jana_atom_site_adp_e_12233
_jana_atom_site_adp_e_12333
_jana_atom_site_adp_e_13333
_jana_atom_site_adp_e_22222
_jana_atom_site_adp_e_22223
_jana_atom_site_adp_e_22233
_jana_atom_site_adp_e_22333
_jana_atom_site_adp_e_23333
_jana_atom_site_adp_e_33333
? ? ? ? ? ? ? ? ? ? ? ? ? ? ? ? ? ? ? ? ? ? ?

loop_
_jana_atom_site_adp_f_label
_jana_atom_site_adp_f_type_symbol
_jana_atom_site_adp_f_111111
_jana_atom_site_adp_f_111112
_jana_atom_site_adp_f_111113
_jana_atom_site_adp_f_111122
_jana_atom_site_adp_f_111123
_jana_atom_site_adp_f_111133
_jana_atom_site_adp_f_111222
_jana_atom_site_adp_f_111223
_jana_atom_site_adp_f_111233
_jana_atom_site_adp_f_111333
_jana_atom_site_adp_f_112222
_jana_atom_site_adp_f_112223
_jana_atom_site_adp_f_112233
_jana_atom_site_adp_f_112333
_jana_atom_site_adp_f_113333
_jana_atom_site_adp_f_122222
_jana_atom_site_adp_f_122223
_jana_atom_site_adp_f_122233
_jana_atom_site_adp_f_122333
_jana_atom_site_adp_f_123333
_jana_atom_site_adp_f_133333
_jana_atom_site_adp_f_222222
_jana_atom_site_adp_f_222223
_jana_atom_site_adp_f_222233
_jana_atom_site_adp_f_222333
_jana_atom_site_adp_f_223333
_jana_atom_site_adp_f_233333
_jana_atom_site_adp_f_333333
? ? ? ? ? ? ? ? ? ? ? ? ? ? ? ? ? ? ? ? ? ? ? ? ? ? ? ? ? ?
